data_7214524
loop_
_publ_author_name
'Huang, Yihui'
'Zhu, Qilong'
'Sheng, Tianlu'
'Hu, Shengmin'
'Fu, Ruibiao'
'Shen, Chaojun'
'Tan, Chunhong'
'Wen, Yuehong'
'Bai, Songyan'
'Wu, Xintao'

_publ_section_title
;
 Lanthanide coordination polymers assembled from triazine-based flexible
 polycarboxylate ligands and their luminescent properties
;
_journal_issue 18
_journal_name_full CrystEngComm
_journal_page_first 3560
_journal_paper_doi 10.1039/c3ce27020c
_journal_volume 15
_journal_year 2013
_chemical_formula_sum 'C11 H16 Eu N6 O11'
_chemical_formula_weight 560.26
_chemical_name_systematic
;
?
;
_space_group_IT_number 14
_symmetry_cell_setting monoclinic
_symmetry_space_group_name_Hall '-P 2ybc'
_symmetry_space_group_name_H-M 'P 1 21/c 1'
_atom_sites_solution_hydrogens geom
_atom_sites_solution_primary direct
_atom_sites_solution_secondary difmap
_audit_creation_method SHELXL-97
_cell_angle_alpha 90.00
_cell_angle_beta 93.173(8)
_cell_angle_gamma 90.00
_cell_formula_units_Z 4
_cell_length_a 11.252(6)
_cell_length_b 15.764(9)
_cell_length_c 9.851(6)
_cell_measurement_reflns_used 4884
_cell_measurement_temperature 293(2)
_cell_measurement_theta_max 27.4816
_cell_measurement_theta_min 2.0707
_cell_volume 1744.7(17)
_computing_cell_refinement 'Bruker XSCANS'
_computing_data_collection 'Bruker XSCANS'
_computing_data_reduction 'Bruker SHELXTL'
_computing_molecular_graphics 'Bruker SHELXTL'
_computing_publication_material 'Bruker SHELXTL'
_computing_structure_refinement 'SHELXL-97 (Sheldrick, 1997)'
_computing_structure_solution 'SHELXS-97 (Sheldrick, 1990)'
_diffrn_ambient_temperature 293(2)
_diffrn_detector_area_resol_mean 28.5714
_diffrn_measured_fraction_theta_full 0.995
_diffrn_measured_fraction_theta_max 0.995
_diffrn_measurement_device_type 'Saturn724+ (2x2 bin mode)'
_diffrn_measurement_method CCD_Profile_fitting
_diffrn_radiation_monochromator graphite
_diffrn_radiation_source 'fine-focus sealed tube'
_diffrn_radiation_type MoK\a
_diffrn_radiation_wavelength 0.71073
_diffrn_reflns_av_R_equivalents 0.0649
_diffrn_reflns_av_sigmaI/netI 0.0681
_diffrn_reflns_limit_h_max 14
_diffrn_reflns_limit_h_min -12
_diffrn_reflns_limit_k_max 17
_diffrn_reflns_limit_k_min -20
_diffrn_reflns_limit_l_max 12
_diffrn_reflns_limit_l_min -12
_diffrn_reflns_number 13832
_diffrn_reflns_theta_full 27.50
_diffrn_reflns_theta_max 27.50
_diffrn_reflns_theta_min 2.23
_exptl_absorpt_coefficient_mu 3.671
_exptl_absorpt_correction_T_max 1.0000
_exptl_absorpt_correction_T_min 0.5771
_exptl_absorpt_correction_type multi-scan
_exptl_crystal_colour Colorless
_exptl_crystal_density_diffrn 2.133
_exptl_crystal_density_method 'not measured'
_exptl_crystal_description block
_exptl_crystal_F_000 1100
_exptl_crystal_size_max 0.2500
_exptl_crystal_size_mid 0.2000
_exptl_crystal_size_min 0.1500
_refine_diff_density_max 1.519
_refine_diff_density_min -2.008
_refine_diff_density_rms 0.216
_refine_ls_extinction_method none
_refine_ls_goodness_of_fit_ref 1.089
_refine_ls_hydrogen_treatment mixed
_refine_ls_matrix_type full
_refine_ls_number_parameters 262
_refine_ls_number_reflns 3992
_refine_ls_number_restraints 0
_refine_ls_restrained_S_all 1.089
_refine_ls_R_factor_all 0.0628
_refine_ls_R_factor_gt 0.0515
_refine_ls_shift/su_max 0.001
_refine_ls_shift/su_mean 0.000
_refine_ls_structure_factor_coef Fsqd
_refine_ls_weighting_details 'calc w=1/[\s^2^(Fo^2^)+(0.0856P)^2^+3.9103P] where P=(Fo^2^+2Fc^2^)/3'
_refine_ls_weighting_scheme calc
_refine_ls_wR_factor_gt 0.1464
_refine_ls_wR_factor_ref 0.1558
_reflns_number_gt 3470
_reflns_number_total 3992
_reflns_threshold_expression >2sigma(I)
_cod_data_source_file c3ce27020c.txt
_cod_data_source_block a4
_cod_depositor_comments
;
The following automatic conversions were performed:

'_symmetry_cell_setting' value 'Monoclinic' changed to 'monoclinic'
according to
/usr/data/users/saulius/automatic-downloads/retrospective/RSC/lib/dictionaries/cif_core.dic
dictionary named 'cif_core.dic' version 2.4.2 from
2011-04-26.

'_exptl_absorpt_correction_type' value 'Multi-scan'
changed to 'multi-scan' according to
/usr/data/users/saulius/automatic-downloads/retrospective/RSC/lib/dictionaries/cif_core.dic
dictionary named 'cif_core.dic' version 2.4.2 from 2011-04-26.

Automatic conversion script
Id: cif_fix_values 2281 2013-09-26 08:29:07Z andrius 
;
_cod_original_cell_volume 1744.5(17)
_cod_original_sg_symbol_H-M P2(1)/c
_cod_database_code 7214524

loop_
_symmetry_equiv_pos_as_xyz
'x, y, z'
'-x, y+1/2, -z+1/2'
'-x, -y, -z'
'x, -y-1/2, z-1/2'

loop_
_atom_site_label
_atom_site_type_symbol
_atom_site_fract_x
_atom_site_fract_y
_atom_site_fract_z
_atom_site_U_iso_or_equiv
_atom_site_adp_type
_atom_site_occupancy
_atom_site_symmetry_multiplicity
_atom_site_calc_flag
_atom_site_refinement_flags
Eu1 Eu 0.66460(3) 0.02223(2) -0.07132(3) 0.01708(15) Uani 1 1 d .
C1 C 0.7250(7) -0.3485(5) 0.3984(8) 0.0233(16) Uani 1 1 d .
C2 C 0.6256(7) 0.0222(4) 0.2151(7) 0.0162(14) Uani 1 1 d .
C3 C 0.6697(8) 0.1472(5) 0.6451(8) 0.0254(16) Uani 1 1 d .
C4 C 0.9477(7) 0.0974(6) 0.8965(8) 0.0280(18) Uani 1 1 d .
C5 C 0.7624(11) -0.2581(6) 0.3779(9) 0.044(3) Uani 1 1 d .
H5B H 0.8025 -0.2536 0.2935 0.053 Uiso 1 1 calc R
H5C H 0.6924 -0.2222 0.3707 0.053 Uiso 1 1 calc R
C6 C 0.5996(7) 0.0166(5) 0.3641(8) 0.0219(17) Uani 1 1 d .
H6B H 0.5306 0.0514 0.3801 0.026 Uiso 1 1 calc R
H6C H 0.5797 -0.0416 0.3853 0.026 Uiso 1 1 calc R
C7 C 0.7057(8) 0.1307(5) 0.4983(7) 0.0268(18) Uani 1 1 d .
H7A H 0.6548 0.1644 0.4365 0.032 Uiso 1 1 calc R
H7B H 0.7868 0.1502 0.4903 0.032 Uiso 1 1 calc R
C8 C 1.0318(7) 0.0744(6) 0.7898(8) 0.0282(18) Uani 1 1 d .
H8A H 1.0179 0.1131 0.7141 0.034 Uiso 1 1 calc R
H8B H 1.1121 0.0845 0.8271 0.034 Uiso 1 1 calc R
C9 C 0.8456(7) -0.1463(5) 0.5212(7) 0.0207(15) Uani 1 1 d .
C10 C 0.7794(7) -0.0119(4) 0.5063(7) 0.0160(14) Uani 1 1 d .
C11 C 0.9397(7) -0.0369(5) 0.6482(8) 0.0228(16) Uani 1 1 d .
N1 N 0.8419(6) -0.2284(4) 0.4899(7) 0.0292(16) Uani 1 1 d .
H1A H 0.8863 -0.2639 0.5356 0.035 Uiso 1 1 calc R
N2 N 0.6984(6) 0.0439(4) 0.4562(6) 0.0233(14) Uani 1 1 d .
N3 N 1.0270(6) -0.0121(5) 0.7357(7) 0.0231(14) Uani 1 1 d .
H3A H 1.0818 -0.0477 0.7611 0.028 Uiso 1 1 calc R
N4 N 0.9330(6) -0.1213(4) 0.6162(7) 0.0228(14) Uani 1 1 d .
N5 N 0.7683(6) -0.0928(4) 0.4642(6) 0.0214(13) Uani 1 1 d .
N6 N 0.8655(6) 0.0197(4) 0.5922(6) 0.0193(13) Uani 1 1 d .
O1 O 0.7287(6) -0.3815(4) 0.5145(6) 0.0396(16) Uani 1 1 d .
O2 O 0.6848(6) -0.3898(4) 0.2941(6) 0.0345(15) Uani 1 1 d .
O3 O 0.5413(5) 0.0024(4) 0.1297(5) 0.0273(12) Uani 1 1 d .
O4 O 0.7235(5) 0.0456(4) 0.1773(5) 0.0250(12) Uani 1 1 d .
O5 O 0.6431(5) 0.0847(4) 0.7144(5) 0.0315(14) Uani 1 1 d .
O6 O 0.6714(7) 0.2229(4) 0.6842(7) 0.0492(19) Uani 1 1 d .
O7 O 0.8637(5) 0.0451(5) 0.9168(6) 0.0369(15) Uani 1 1 d .
O8 O 0.9649(6) 0.1643(5) 0.9563(7) 0.0448(17) Uani 1 1 d .
O9W O 0.6152(10) 0.1626(5) -0.0214(9) 0.085(4) Uani 1 1 d .
H9WA H 0.6225 0.1720 0.0639 0.102 Uiso 1 1 d R
H9WB H 0.5434 0.1732 -0.0491 0.102 Uiso 1 1 d R
O10W O 0.9126(6) 0.2068(5) 0.2111(7) 0.0473(18) Uani 1 1 d .
H10A H 0.8467 0.2220 0.2341 0.057 Uiso 1 1 d R
H10B H 0.9174 0.1986 0.1317 0.057 Uiso 1 1 d R
O11W O 0.4531(13) 0.2745(9) -0.1351(19) 0.182(8) Uani 1 1 d .
H11A H 0.4486 0.3041 -0.0630 0.218 Uiso 1 1 d R
H11B H 0.4440 0.3074 -0.2037 0.218 Uiso 1 1 d R

loop_
_atom_site_aniso_label
_atom_site_aniso_U_11
_atom_site_aniso_U_22
_atom_site_aniso_U_33
_atom_site_aniso_U_23
_atom_site_aniso_U_13
_atom_site_aniso_U_12
Eu1 0.0151(2) 0.0241(2) 0.0118(2) 0.00164(13) -0.00106(14) -0.00461(14)
C1 0.022(4) 0.024(4) 0.023(4) 0.005(3) -0.001(3) 0.011(3)
C2 0.015(3) 0.021(4) 0.013(3) 0.003(2) -0.001(3) 0.002(3)
C3 0.029(4) 0.031(4) 0.016(3) -0.003(3) 0.000(3) -0.004(3)
C4 0.019(4) 0.047(5) 0.018(4) 0.007(3) -0.001(3) -0.001(4)
C5 0.075(8) 0.030(5) 0.027(4) -0.005(4) -0.009(5) -0.004(5)
C6 0.022(4) 0.031(5) 0.012(3) 0.002(3) -0.003(3) -0.004(3)
C7 0.042(5) 0.027(4) 0.012(3) 0.004(3) 0.000(3) 0.005(4)
C8 0.021(4) 0.047(5) 0.016(4) -0.007(3) 0.000(3) -0.010(4)
C9 0.018(4) 0.024(4) 0.020(3) 0.002(3) 0.003(3) 0.001(3)
C10 0.023(4) 0.014(3) 0.011(3) 0.000(2) 0.001(3) -0.005(3)
C11 0.021(4) 0.030(4) 0.017(3) 0.000(3) 0.001(3) -0.001(3)
N1 0.030(4) 0.025(4) 0.033(4) -0.002(3) -0.003(3) 0.006(3)
N2 0.032(4) 0.024(3) 0.013(3) 0.002(2) -0.006(3) 0.001(3)
N3 0.014(3) 0.039(4) 0.017(3) 0.008(3) 0.002(2) -0.006(3)
N4 0.016(3) 0.025(3) 0.027(3) 0.002(3) 0.000(3) -0.001(3)
N5 0.025(3) 0.019(3) 0.019(3) 0.000(2) -0.007(3) -0.005(3)
N6 0.021(3) 0.019(3) 0.017(3) -0.002(2) -0.005(3) -0.004(2)
O1 0.053(4) 0.040(4) 0.025(3) 0.006(3) -0.006(3) -0.014(3)
O2 0.057(4) 0.024(3) 0.023(3) -0.001(2) -0.002(3) -0.003(3)
O3 0.018(3) 0.053(3) 0.011(2) 0.001(3) -0.003(2) -0.007(3)
O4 0.013(3) 0.043(3) 0.019(3) 0.003(2) -0.001(2) -0.005(2)
O5 0.034(3) 0.044(4) 0.016(3) 0.010(2) -0.001(2) -0.008(3)
O6 0.071(5) 0.036(4) 0.041(4) -0.017(3) 0.017(4) -0.016(4)
O7 0.019(3) 0.062(4) 0.030(3) 0.004(3) 0.008(2) -0.017(3)
O8 0.042(4) 0.053(4) 0.040(4) -0.013(3) 0.010(3) -0.014(3)
O9W 0.135(9) 0.025(4) 0.086(6) 0.001(4) -0.074(6) 0.003(5)
O10W 0.041(4) 0.070(5) 0.030(3) 0.001(3) -0.004(3) 0.023(4)
O11W 0.149(14) 0.125(12) 0.26(2) 0.037(13) -0.121(14) 0.017(11)

loop_
_atom_type_symbol
_atom_type_description
_atom_type_scat_dispersion_real
_atom_type_scat_dispersion_imag
_atom_type_scat_source
C C 0.0033 0.0016 'International Tables Vol C Tables 4.2.6.8 and 6.1.1.4'
H H 0.0000 0.0000 'International Tables Vol C Tables 4.2.6.8 and 6.1.1.4'
N N 0.0061 0.0033 'International Tables Vol C Tables 4.2.6.8 and 6.1.1.4'
O O 0.0106 0.0060 'International Tables Vol C Tables 4.2.6.8 and 6.1.1.4'
Eu Eu -0.1578 3.6682 'International Tables Vol C Tables 4.2.6.8 and 6.1.1.4'

loop_
_geom_angle_atom_site_label_1
_geom_angle_atom_site_label_2
_geom_angle_atom_site_label_3
_geom_angle
_geom_angle_site_symmetry_1
_geom_angle_site_symmetry_3
O7 Eu1 O5 86.5(2) 1_554 1_554
O7 Eu1 O9W 96.2(3) 1_554 .
O5 Eu1 O9W 77.1(3) 1_554 .
O7 Eu1 O3 163.1(2) 1_554 3_655
O5 Eu1 O3 78.4(2) 1_554 3_655
O9W Eu1 O3 88.0(3) . 3_655
O7 Eu1 O1 83.7(3) 1_554 4
O5 Eu1 O1 134.8(2) 1_554 4
O9W Eu1 O1 147.8(3) . 4
O3 Eu1 O1 101.4(2) 3_655 4
O7 Eu1 O2 89.2(2) 1_554 4
O5 Eu1 O2 83.1(2) 1_554 4
O9W Eu1 O2 159.1(2) . 4
O3 Eu1 O2 81.5(2) 3_655 4
O1 Eu1 O2 52.78(19) 4 4
O7 Eu1 O3 130.63(19) 1_554 .
O5 Eu1 O3 137.4(2) 1_554 .
O9W Eu1 O3 78.7(3) . .
O3 Eu1 O3 66.2(2) 3_655 .
O1 Eu1 O3 77.3(2) 4 .
O2 Eu1 O3 112.8(2) 4 .
O7 Eu1 O4 79.7(2) 1_554 .
O5 Eu1 O4 145.5(2) 1_554 .
O9W Eu1 O4 73.2(2) . .
O3 Eu1 O4 117.11(18) 3_655 .
O1 Eu1 O4 75.1(2) 4 .
O2 Eu1 O4 127.66(19) 4 .
O3 Eu1 O4 51.56(17) . .
O7 Eu1 C1 84.6(2) 1_554 4
O5 Eu1 C1 109.0(2) 1_554 4
O9W Eu1 C1 173.9(3) . 4
O3 Eu1 C1 93.0(2) 3_655 4
O1 Eu1 C1 26.2(2) 4 4
O2 Eu1 C1 26.70(19) 4 4
O3 Eu1 C1 96.2(2) . 4
O4 Eu1 C1 101.0(2) . 4
O7 Eu1 C2 104.7(2) 1_554 .
O5 Eu1 C2 150.9(2) 1_554 .
O9W Eu1 C2 75.1(3) . .
O3 Eu1 C2 92.13(19) 3_655 .
O1 Eu1 C2 73.84(19) 4 .
O2 Eu1 C2 123.03(19) 4 .
O3 Eu1 C2 26.15(19) . .
O4 Eu1 C2 25.44(19) . .
C1 Eu1 C2 98.8(2) 4 .
O7 Eu1 Eu1 162.85(16) 1_554 3_655
O5 Eu1 Eu1 109.43(15) 1_554 3_655
O9W Eu1 Eu1 81.9(3) . 3_655
O3 Eu1 Eu1 33.96(13) 3_655 3_655
O1 Eu1 Eu1 88.93(17) 4 3_655
O2 Eu1 Eu1 98.65(16) 4 3_655
O3 Eu1 Eu1 32.25(12) . 3_655
O4 Eu1 Eu1 83.47(12) . 3_655
C1 Eu1 Eu1 95.57(16) 4 3_655
C2 Eu1 Eu1 58.24(14) . 3_655
O7 Eu1 H9WA 94.9 1_554 .
O5 Eu1 H9WA 93.6 1_554 .
O9W Eu1 H9WA 16.7 . .
O3 Eu1 H9WA 93.7 3_655 .
O1 Eu1 H9WA 131.1 4 .
O2 Eu1 H9WA 174.6 4 .
O3 Eu1 H9WA 66.9 . .
O4 Eu1 H9WA 56.7 . .
C1 Eu1 H9WA 157.2 4 .
C2 Eu1 H9WA 59.2 . .
Eu1 Eu1 H9WA 78.4 3_655 .
O7 Eu1 H9WB 111.1 1_554 .
O5 Eu1 H9WB 71.3 1_554 .
O9W Eu1 H9WB 16.9 . .
O3 Eu1 H9WB 71.4 3_655 .
O1 Eu1 H9WB 152.3 4 .
O2 Eu1 H9WB 145.7 4 .
O3 Eu1 H9WB 75.3 . .
O4 Eu1 H9WB 84.4 . .
C1 Eu1 H9WB 164.2 4 .
C2 Eu1 H9WB 79.6 . .
Eu1 Eu1 H9WB 70.1 3_655 .
H9WA Eu1 H9WB 29.1 . .
O1 C1 O2 121.0(8) . .
O1 C1 C5 121.3(7) . .
O2 C1 C5 117.7(7) . .
O1 C1 Eu1 60.1(4) . 4_556
O2 C1 Eu1 61.2(4) . 4_556
C5 C1 Eu1 176.9(7) . 4_556
O4 C2 O3 121.2(7) . .
O4 C2 C6 122.1(6) . .
O3 C2 C6 116.8(7) . .
O4 C2 Eu1 61.2(4) . .
O3 C2 Eu1 60.0(4) . .
C6 C2 Eu1 175.9(5) . .
O5 C3 O6 125.8(8) . .
O5 C3 C7 117.6(7) . .
O6 C3 C7 116.6(7) . .
O8 C4 O7 125.6(8) . .
O8 C4 C8 117.3(8) . .
O7 C4 C8 117.0(8) . .
N1 C5 C1 111.6(7) . .
N1 C5 H5B 109.3 . .
C1 C5 H5B 109.3 . .
N1 C5 H5C 109.3 . .
C1 C5 H5C 109.3 . .
H5B C5 H5C 108.0 . .
N2 C6 C2 113.8(7) . .
N2 C6 H6B 108.8 . .
C2 C6 H6B 108.8 . .
N2 C6 H6C 108.8 . .
C2 C6 H6C 108.8 . .
H6B C6 H6C 107.7 . .
N2 C7 C3 114.7(7) . .
N2 C7 H7A 108.6 . .
C3 C7 H7A 108.6 . .
N2 C7 H7B 108.6 . .
C3 C7 H7B 108.6 . .
H7A C7 H7B 107.6 . .
N3 C8 C4 118.0(7) . .
N3 C8 H8A 107.8 . .
C4 C8 H8A 107.8 . .
N3 C8 H8B 107.8 . .
C4 C8 H8B 107.8 . .
H8A C8 H8B 107.2 . .
N5 C9 N1 120.9(7) . .
N5 C9 N4 122.5(7) . .
N1 C9 N4 116.6(7) . .
N2 C10 N5 117.3(7) . .
N2 C10 N6 116.1(6) . .
N5 C10 N6 126.6(7) . .
N6 C11 N3 120.0(7) . .
N6 C11 N4 122.4(7) . .
N3 C11 N4 117.6(7) . .
C9 N1 C5 119.8(7) . .
C9 N1 H1A 120.1 . .
C5 N1 H1A 120.1 . .
C10 N2 C7 119.6(7) . .
C10 N2 C6 121.0(7) . .
C7 N2 C6 119.4(7) . .
C11 N3 C8 121.3(7) . .
C11 N3 H3A 119.3 . .
C8 N3 H3A 119.3 . .
C11 N4 C9 117.6(7) . .
C9 N5 C10 115.3(6) . .
C11 N6 C10 115.4(6) . .
C1 O1 Eu1 93.8(5) . 4_556
C1 O2 Eu1 92.1(5) . 4_556
C2 O3 Eu1 151.3(5) . 3_655
C2 O3 Eu1 93.8(4) . .
Eu1 O3 Eu1 113.8(2) 3_655 .
C2 O4 Eu1 93.3(4) . .
C3 O5 Eu1 144.6(5) . 1_556
C4 O7 Eu1 147.9(6) . 1_556
Eu1 O9W H9WA 111.1 . .
Eu1 O9W H9WB 110.5 . .
H9WA O9W H9WB 108.6 . .
H10A O10W H10B 115.4 . .
H11A O11W H11B 108.4 . .

loop_
_geom_bond_atom_site_label_1
_geom_bond_atom_site_label_2
_geom_bond_distance
_geom_bond_site_symmetry_2
Eu1 O7 2.279(6) 1_554
Eu1 O5 2.330(5) 1_554
Eu1 O9W 2.340(8) .
Eu1 O3 2.387(6) 3_655
Eu1 O1 2.467(6) 4
Eu1 O2 2.490(6) 4
Eu1 O3 2.499(6) .
Eu1 O4 2.528(5) .
Eu1 C1 2.840(8) 4
Eu1 C2 2.879(7) .
Eu1 Eu1 4.094(2) 3_655
Eu1 H9WA 2.7647 .
Eu1 H9WB 2.7574 .
C1 O1 1.255(9) .
C1 O2 1.277(9) .
C1 C5 1.504(12) .
C1 Eu1 2.840(8) 4_556
C2 O4 1.239(9) .
C2 O3 1.272(9) .
C2 C6 1.515(10) .
C3 O5 1.245(10) .
C3 O6 1.254(10) .
C3 C7 1.545(10) .
C4 O8 1.219(11) .
C4 O7 1.278(10) .
C4 C8 1.498(11) .
C5 N1 1.458(11) .
C5 H5B 0.9700 .
C5 H5C 0.9700 .
C6 N2 1.460(10) .
C6 H6B 0.9700 .
C6 H6C 0.9700 .
C7 N2 1.432(10) .
C7 H7A 0.9700 .
C7 H7B 0.9700 .
C8 N3 1.464(11) .
C8 H8A 0.9700 .
C8 H8B 0.9700 .
C9 N5 1.316(10) .
C9 N1 1.330(11) .
C9 N4 1.377(9) .
C10 N2 1.341(10) .
C10 N5 1.345(9) .
C10 N6 1.346(9) .
C11 N6 1.321(10) .
C11 N3 1.330(10) .
C11 N4 1.369(11) .
N1 H1A 0.8600 .
N3 H3A 0.8600 .
O1 Eu1 2.467(6) 4_556
O2 Eu1 2.490(6) 4_556
O3 Eu1 2.387(6) 3_655
O5 Eu1 2.330(5) 1_556
O7 Eu1 2.279(6) 1_556
O9W H9WA 0.8536 .
O9W H9WB 0.8540 .
O10W H10A 0.8225 .
O10W H10B 0.7979 .
O11W H11A 0.8539 .
O11W H11B 0.8537 .

loop_
_geom_hbond_atom_site_label_D
_geom_hbond_atom_site_label_H
_geom_hbond_atom_site_label_A
_geom_hbond_distance_DH
_geom_hbond_distance_HA
_geom_hbond_distance_DA
_geom_hbond_angle_DHA
_geom_hbond_site_symmetry_A
N1 H1A O8 0.86 2.02 2.782(10) 147.3 2_746
N3 H3A O4 0.86 2.24 2.937(9) 138.0 3_756
O9W H9WA O6 0.85 2.09 2.760(11) 134.7 4_565
O9W H9WB O11W 0.85 2.05 2.732(14) 136.3 .
O10W H10A O6 0.82 2.19 2.929(10) 150.4 4_565
O10W H10B O8 0.80 1.91 2.694(10) 165.5 1_554
O11W H11B O2 0.85 2.11 2.811(13) 139.4 3_655
